data_2209035
loop_
_publ_author_name
'Pu, Shou-Zhi'
'Yang, Tian-She'
'Wang, Ru-Ji'
'Liu, Gang'
'Xu, Jing-Kun'

_publ_section_title
;2-{4-[2-(2,5-Dimethyl-3-thienyl)-3,3,4,4,5,5-hexafluorocyclopent-1-enyl]-5-methyl-2-thienylmethylene}propanedinitrile:
 a new photochromic diarylethene compound
;
_journal_coeditor_code WM2014
_journal_issue 5
_journal_name_full 'Acta Crystallographica Section E'
_journal_page_first o2007
_journal_page_last o2009
_journal_paper_doi 10.1107/S1600536806013766
_journal_volume 62
_journal_year 2006
_chemical_formula_iupac 'C20 H12 F6 N2 S2'
_chemical_formula_moiety 'C20 H12 F6 N2 S2'
_chemical_formula_sum 'C20 H12 F6 N2 S2'
_chemical_formula_weight 458.44
_chemical_melting_point 402.5
_chemical_name_systematic
;
2-{4-[2-(2,5-Dimethyl-3-thienyl)-3,3,4,4,5,5-hexafluorocyclopent-1-enyl]-
5-methyl-2-thienylmethylene}propanedinitrile
;
_space_group_IT_number 14
_symmetry_cell_setting monoclinic
_symmetry_space_group_name_Hall '-P 2yn'
_symmetry_space_group_name_H-M 'P 1 21/n 1'
_atom_sites_solution_hydrogens geom
_atom_sites_solution_primary direct
_atom_sites_solution_secondary difmap
_audit_creation_method SHELXL97
_cell_angle_alpha 90.00
_cell_angle_beta 91.745(9)
_cell_angle_gamma 90.00
_cell_formula_units_Z 4
_cell_length_a 13.6074(15)
_cell_length_b 8.4990(11)
_cell_length_c 17.9494(19)
_cell_measurement_reflns_used 38
_cell_measurement_temperature 295(2)
_cell_measurement_theta_max 12.50
_cell_measurement_theta_min 7.94
_cell_volume 2074.9(4)
_computing_cell_refinement XSCANS
_computing_data_collection 'XSCANS (Bruker, 1997)'
_computing_data_reduction XSCANS
_computing_molecular_graphics SHELXTL
_computing_publication_material SHELXTL
_computing_structure_refinement SHELXTL
_computing_structure_solution 'SHELXTL (Bruker, 1997)'
_diffrn_measured_fraction_theta_full 0.999
_diffrn_measured_fraction_theta_max 0.999
_diffrn_measurement_device_type 'Bruker P4'
_diffrn_measurement_method \w
_diffrn_radiation_monochromator graphite
_diffrn_radiation_source 'fine-focus sealed tube'
_diffrn_radiation_type MoK\a
_diffrn_radiation_wavelength 0.71073
_diffrn_reflns_av_R_equivalents 0.0173
_diffrn_reflns_av_sigmaI/netI 0.0391
_diffrn_reflns_limit_h_max 1
_diffrn_reflns_limit_h_min -16
_diffrn_reflns_limit_k_max 10
_diffrn_reflns_limit_k_min -1
_diffrn_reflns_limit_l_max 21
_diffrn_reflns_limit_l_min -21
_diffrn_reflns_number 5015
_diffrn_reflns_theta_full 25.50
_diffrn_reflns_theta_max 25.50
_diffrn_reflns_theta_min 1.85
_diffrn_standards_decay_% 0
_diffrn_standards_interval_count 97
_diffrn_standards_number 3
_exptl_absorpt_coefficient_mu 0.318
_exptl_absorpt_correction_type none
_exptl_crystal_colour yellow
_exptl_crystal_density_diffrn 1.468
_exptl_crystal_density_method 'not measured'
_exptl_crystal_description prism
_exptl_crystal_F_000 928
_exptl_crystal_size_max 0.4
_exptl_crystal_size_mid 0.3
_exptl_crystal_size_min 0.3
_refine_diff_density_max 1.098
_refine_diff_density_min -0.444
_refine_ls_extinction_method none
_refine_ls_goodness_of_fit_ref 1.005
_refine_ls_hydrogen_treatment constr
_refine_ls_matrix_type full
_refine_ls_number_parameters 274
_refine_ls_number_reflns 3873
_refine_ls_number_restraints 0
_refine_ls_restrained_S_all 1.005
_refine_ls_R_factor_all 0.1133
_refine_ls_R_factor_gt 0.0788
_refine_ls_shift/su_max 0.000
_refine_ls_shift/su_mean 0.000
_refine_ls_structure_factor_coef Fsqd
_refine_ls_weighting_details 'w = 1/[\s^2^(Fo^2^)+(0.001P)^2^+5P] where P=(Fo^2^+2Fc^2^)/3'
_refine_ls_weighting_scheme calc
_refine_ls_wR_factor_gt 0.1398
_refine_ls_wR_factor_ref 0.1546
_reflns_number_gt 2280
_reflns_number_total 3873
_reflns_threshold_expression I>2\s(I)
_cod_data_source_file wm2014.cif
_cod_data_source_block 1a
_cod_depositor_comments
;
The following automatic conversions were performed:
'_symmetry_cell_setting' value 'Monoclinic' changed to 'monoclinic'
according to '/home/saulius/struct/CIF-dictionaries/cif_core.dic'
dictionary named 'cif_core.dic' version 2.4.1 from 2010-06-29.

Automatic conversion script
Id: cif_fix_enum 1527 2010-12-29 10:47:43Z saulius 

The following automatic conversions were performed:

'_symmetry_cell_setting' value 'Monoclinic' changed to 'monoclinic'
according to /home/saulius/struct/CIF-dictionaries/cif_core.dic
dictionary named 'cif_core.dic' version 2.4.1 from 2010-06-29.

Automatic conversion script
Id: cif_fix_values 1715 2011-07-08 13:25:40Z adriana 
;
_cod_original_sg_symbol_H-M 'P 21/n'
_cod_database_code 2209035
_cod_database_fobs_code 2209035

loop_
_symmetry_equiv_pos_as_xyz
'x, y, z'
'-x+1/2, y+1/2, -z+1/2'
'-x, -y, -z'
'x-1/2, -y-1/2, z-1/2'

loop_
_atom_site_type_symbol
_atom_site_label
_atom_site_fract_x
_atom_site_fract_y
_atom_site_fract_z
_atom_site_U_iso_or_equiv
_atom_site_adp_type
_atom_site_calc_flag
_atom_site_refinement_flags
_atom_site_occupancy
S S1 0.60503(9) 0.06523(17) 0.29149(7) 0.0782(4) Uani d . 1
S S2 0.78833(10) 0.05079(17) 0.59737(8) 0.0832(4) Uani d . 1
F F1 0.8712(2) 0.6173(4) 0.4724(3) 0.1411(16) Uani d . 1
F F2 0.7801(4) 0.6256(4) 0.5652(2) 0.1504(18) Uani d . 1
F F3 0.7460(4) 0.8368(5) 0.4315(3) 0.1605(19) Uani d . 1
F F4 0.6399(4) 0.7511(6) 0.4996(3) 0.1637(18) Uani d . 1
F F5 0.5687(3) 0.6430(4) 0.3823(3) 0.162(2) Uani d . 1
F F6 0.7049(5) 0.6382(5) 0.3284(2) 0.182(2) Uani d . 1
N N1 0.1842(3) 0.0423(7) 0.1983(3) 0.1130(18) Uani d . 1
N N2 0.4751(5) -0.1663(9) 0.1769(4) 0.179(4) Uani d . 1
C C1 0.6778(3) 0.4378(6) 0.4158(3) 0.0664(12) Uani d . 1
C C2 0.7425(3) 0.4318(6) 0.4736(3) 0.0674(12) Uani d . 1
C C3 0.7785(4) 0.5947(6) 0.4929(3) 0.0837(15) Uani d . 1
C C4 0.7123(5) 0.7028(7) 0.4487(4) 0.0981(18) Uani d . 1
C C5 0.6593(4) 0.6046(7) 0.3929(3) 0.0843(15) Uani d . 1
C C6 0.6820(3) 0.1861(6) 0.3424(2) 0.0689(12) Uani d . 1
C C7 0.6311(3) 0.3093(6) 0.3724(3) 0.0660(12) Uani d . 1
C C8 0.5302(3) 0.3056(6) 0.3525(3) 0.0743(13) Uani d . 1
H H8A 0.4857 0.3814 0.3676 0.089 Uiso calc R 1
C C9 0.5037(3) 0.1800(6) 0.3088(3) 0.0725(13) Uani d . 1
C C10 0.4053(3) 0.1551(6) 0.2815(3) 0.0773(14) Uani d . 1
H H10A 0.3592 0.2258 0.2989 0.093 Uiso calc R 1
C C11 0.3693(4) 0.0454(7) 0.2346(3) 0.0778(14) Uani d . 1
C C12 0.2660(4) 0.0446(7) 0.2137(3) 0.0858(15) Uani d . 1
C C13 0.4271(5) -0.0745(9) 0.2027(4) 0.111(2) Uani d . 1
C C14 0.7900(3) 0.1523(7) 0.3478(3) 0.0849(16) Uani d . 1
H H14A 0.8261 0.2483 0.3416 0.127 Uiso calc R 1
H H14B 0.8069 0.0790 0.3096 0.127 Uiso calc R 1
H H14C 0.8063 0.1081 0.3959 0.127 Uiso calc R 1
C C15 0.7194(3) 0.1829(6) 0.5461(3) 0.0706(12) Uani d . 1
C C16 0.7781(3) 0.2961(6) 0.5176(3) 0.0667(12) Uani d . 1
C C17 0.8795(3) 0.2737(6) 0.5388(3) 0.0800(15) Uani d . 1
H H17A 0.9292 0.3414 0.5245 0.096 Uiso calc R 1
C C18 0.8962(4) 0.1453(6) 0.5815(3) 0.0799(14) Uani d . 1
C C19 0.6102(4) 0.1667(7) 0.5419(3) 0.1000(19) Uani d . 1
H H19A 0.5807 0.2691 0.5389 0.150 Uiso calc R 1
H H19B 0.5885 0.1135 0.5856 0.150 Uiso calc R 1
H H19C 0.5912 0.1068 0.4984 0.150 Uiso calc R 1
C C20 0.9920(4) 0.0820(8) 0.6127(4) 0.115(2) Uani d . 1
H H20A 1.0387 0.1663 0.6180 0.173 Uiso calc R 1
H H20B 1.0168 0.0039 0.5796 0.173 Uiso calc R 1
H H20C 0.9817 0.0354 0.6606 0.173 Uiso calc R 1

loop_
_atom_site_aniso_label
_atom_site_aniso_U_11
_atom_site_aniso_U_22
_atom_site_aniso_U_33
_atom_site_aniso_U_12
_atom_site_aniso_U_13
_atom_site_aniso_U_23
S1 0.0688(7) 0.0814(9) 0.0837(8) 0.0120(7) -0.0119(6) -0.0141(7)
S2 0.0839(9) 0.0753(9) 0.0898(9) -0.0024(7) -0.0061(7) 0.0131(7)
F1 0.077(2) 0.101(3) 0.244(5) -0.024(2) -0.031(3) 0.037(3)
F2 0.264(6) 0.081(2) 0.103(3) -0.025(3) -0.043(3) -0.004(2)
F3 0.191(4) 0.101(3) 0.184(4) -0.042(3) -0.084(3) 0.057(3)
F4 0.157(4) 0.156(4) 0.177(4) 0.029(3) -0.018(3) -0.063(3)
F5 0.098(3) 0.084(2) 0.299(6) 0.025(2) -0.087(3) -0.031(3)
F6 0.326(7) 0.120(3) 0.102(3) 0.063(4) 0.057(4) 0.036(3)
N1 0.078(3) 0.141(5) 0.119(4) -0.020(3) -0.027(3) 0.000(4)
N2 0.127(5) 0.187(7) 0.221(8) 0.044(5) -0.055(5) -0.115(6)
C1 0.057(2) 0.069(3) 0.073(3) 0.007(2) -0.005(2) 0.000(2)
C2 0.058(3) 0.071(3) 0.072(3) -0.001(2) -0.009(2) 0.002(2)
C3 0.087(4) 0.078(4) 0.085(4) -0.015(3) -0.024(3) 0.008(3)
C4 0.098(4) 0.072(4) 0.122(5) -0.006(3) -0.019(4) 0.009(4)
C5 0.085(4) 0.082(4) 0.086(4) 0.017(3) -0.013(3) 0.000(3)
C6 0.061(3) 0.078(3) 0.067(3) 0.007(2) -0.009(2) 0.000(3)
C7 0.056(3) 0.072(3) 0.070(3) 0.006(2) -0.009(2) -0.003(2)
C8 0.057(3) 0.081(3) 0.084(3) 0.012(3) -0.008(2) -0.012(3)
C9 0.058(3) 0.080(3) 0.078(3) 0.007(2) -0.010(2) -0.003(3)
C10 0.063(3) 0.084(4) 0.084(3) 0.002(3) -0.008(2) -0.002(3)
C11 0.065(3) 0.088(4) 0.079(3) -0.001(3) -0.016(2) -0.001(3)
C12 0.077(3) 0.097(4) 0.082(3) -0.011(3) -0.016(3) 0.001(3)
C13 0.089(4) 0.119(5) 0.123(5) 0.015(4) -0.039(4) -0.041(4)
C14 0.058(3) 0.104(4) 0.092(4) 0.018(3) -0.007(3) -0.009(3)
C15 0.065(3) 0.073(3) 0.074(3) -0.003(3) -0.003(2) 0.000(3)
C16 0.063(3) 0.070(3) 0.066(3) -0.001(2) -0.009(2) 0.000(2)
C17 0.066(3) 0.080(3) 0.093(4) -0.008(3) -0.020(3) 0.014(3)
C18 0.068(3) 0.082(4) 0.088(4) 0.001(3) -0.017(3) 0.007(3)
C19 0.066(3) 0.109(5) 0.126(5) -0.006(3) 0.009(3) 0.022(4)
C20 0.083(4) 0.110(5) 0.150(6) 0.007(4) -0.031(4) 0.034(4)

loop_
_atom_type_symbol
_atom_type_description
_atom_type_scat_dispersion_real
_atom_type_scat_dispersion_imag
_atom_type_scat_source
C C 0.0033 0.0016 'International Tables Vol C Tables 4.2.6.8 and 6.1.1.4'
H H 0.0000 0.0000 'International Tables Vol C Tables 4.2.6.8 and 6.1.1.4'
N N 0.0061 0.0033 'International Tables Vol C Tables 4.2.6.8 and 6.1.1.4'
F F 0.0171 0.0103 'International Tables Vol C Tables 4.2.6.8 and 6.1.1.4'
S S 0.1246 0.1234 'International Tables Vol C Tables 4.2.6.8 and 6.1.1.4'

loop_
_geom_angle_atom_site_label_1
_geom_angle_atom_site_label_2
_geom_angle_atom_site_label_3
_geom_angle
C6 S1 C9 92.5(2)
C18 S2 C15 93.5(2)
C2 C1 C7 130.0(5)
C2 C1 C5 110.5(4)
C7 C1 C5 119.3(4)
C1 C2 C16 130.0(5)
C1 C2 C3 110.2(4)
C16 C2 C3 119.9(4)
F2 C3 F1 104.7(5)
F2 C3 C4 112.9(6)
F1 C3 C4 108.8(5)
F2 C3 C2 113.8(5)
F1 C3 C2 111.8(5)
C4 C3 C2 104.8(4)
F3 C4 F4 99.2(6)
F3 C4 C5 121.0(6)
F4 C4 C5 105.4(5)
F3 C4 C3 117.6(5)
F4 C4 C3 104.7(6)
C5 C4 C3 106.7(5)
F5 C5 F6 106.4(5)
F5 C5 C4 113.8(5)
F6 C5 C4 103.4(5)
F5 C5 C1 115.8(5)
F6 C5 C1 110.9(5)
C4 C5 C1 105.9(4)
C7 C6 C14 128.7(4)
C7 C6 S1 111.1(3)
C14 C6 S1 120.2(4)
C6 C7 C8 112.5(4)
C6 C7 C1 123.9(4)
C8 C7 C1 123.5(4)
C9 C8 C7 113.6(4)
C9 C8 H8A 123.2
C7 C8 H8A 123.2
C8 C9 C10 122.7(5)
C8 C9 S1 110.3(3)
C10 C9 S1 126.9(4)
C11 C10 C9 129.8(5)
C11 C10 H10A 115.1
C9 C10 H10A 115.1
C10 C11 C13 123.9(5)
C10 C11 C12 120.0(5)
C13 C11 C12 116.1(5)
N1 C12 C11 178.8(7)
N2 C13 C11 177.9(9)
C6 C14 H14A 109.5
C6 C14 H14B 109.5
H14A C14 H14B 109.5
C6 C14 H14C 109.5
H14A C14 H14C 109.5
H14B C14 H14C 109.5
C16 C15 C19 129.9(5)
C16 C15 S2 110.3(3)
C19 C15 S2 119.7(4)
C15 C16 C17 112.2(4)
C15 C16 C2 124.6(4)
C17 C16 C2 123.1(4)
C18 C17 C16 113.8(5)
C18 C17 H17A 123.1
C16 C17 H17A 123.1
C17 C18 C20 129.1(5)
C17 C18 S2 110.2(4)
C20 C18 S2 120.7(4)
C15 C19 H19A 109.5
C15 C19 H19B 109.5
H19A C19 H19B 109.5
C15 C19 H19C 109.5
H19A C19 H19C 109.5
H19B C19 H19C 109.5
C18 C20 H20A 109.5
C18 C20 H20B 109.5
H20A C20 H20B 109.5
C18 C20 H20C 109.5
H20A C20 H20C 109.5
H20B C20 H20C 109.5

loop_
_geom_bond_atom_site_label_1
_geom_bond_atom_site_label_2
_geom_bond_distance
_geom_bond_publ_flag
S1 C6 1.711(5) y
S1 C9 1.725(5) y
S2 C18 1.705(5) y
S2 C15 1.713(5) y
F1 C3 1.339(6) ?
F2 C3 1.323(6) ?
F3 C4 1.269(7) ?
F4 C4 1.424(7) ?
F5 C5 1.284(6) ?
F6 C5 1.361(7) ?
N1 C12 1.139(6) y
N2 C13 1.127(8) y
C1 C2 1.341(6) y
C1 C7 1.474(6) y
C1 C5 1.495(7) y
C2 C16 1.471(6) y
C2 C3 1.505(7) y
C3 C4 1.498(7) y
C4 C5 1.476(8) y
C6 C7 1.374(6) ?
C6 C14 1.498(6) ?
C7 C8 1.409(6) ?
C8 C9 1.365(6) ?
C8 H8A 0.9300 ?
C9 C10 1.428(6) ?
C10 C11 1.339(7) y
C10 H10A 0.9300 ?
C11 C13 1.418(8) ?
C11 C12 1.444(7) ?
C14 H14A 0.9600 ?
C14 H14B 0.9600 ?
C14 H14C 0.9600 ?
C15 C16 1.361(6) ?
C15 C19 1.491(6) ?
C16 C17 1.432(6) ?
C17 C18 1.349(7) ?
C17 H17A 0.9300 ?
C18 C20 1.503(7) ?
C19 H19A 0.9600 ?
C19 H19B 0.9600 ?
C19 H19C 0.9600 ?
C20 H20A 0.9600 ?
C20 H20B 0.9600 ?
C20 H20C 0.9600 ?

loop_
_geom_torsion_atom_site_label_1
_geom_torsion_atom_site_label_2
_geom_torsion_atom_site_label_3
_geom_torsion_atom_site_label_4
_geom_torsion
_geom_torsion_publ_flag
C7 C1 C2 C16 -8.4(9) y
C5 C1 C2 C16 175.8(5) ?
C7 C1 C2 C3 172.7(5) ?
C5 C1 C2 C3 -3.0(6) ?
C1 C2 C3 F2 134.5(5) ?
C16 C2 C3 F2 -44.4(7) ?
C1 C2 C3 F1 -107.1(5) ?
C16 C2 C3 F1 73.9(6) ?
C1 C2 C3 C4 10.6(6) ?
C16 C2 C3 C4 -168.3(5) ?
F2 C3 C4 F3 81.9(8) ?
F1 C3 C4 F3 -33.9(9) ?
C2 C3 C4 F3 -153.7(6) ?
F2 C3 C4 F4 -27.0(7) ?
F1 C3 C4 F4 -142.8(5) ?
C2 C3 C4 F4 97.5(5) ?
F2 C3 C4 C5 -138.3(6) ?
F1 C3 C4 C5 105.9(6) ?
C2 C3 C4 C5 -13.9(7) ?
F3 C4 C5 F5 -81.2(9) ?
F4 C4 C5 F5 29.8(7) ?
C3 C4 C5 F5 140.7(6) ?
F3 C4 C5 F6 33.8(8) ?
F4 C4 C5 F6 144.8(5) ?
C3 C4 C5 F6 -104.3(6) ?
F3 C4 C5 C1 150.5(6) ?
F4 C4 C5 C1 -98.5(5) ?
C3 C4 C5 C1 12.4(7) ?
C2 C1 C5 F5 -133.2(5) ?
C7 C1 C5 F5 50.6(7) ?
C2 C1 C5 F6 105.5(5) ?
C7 C1 C5 F6 -70.7(6) ?
C2 C1 C5 C4 -6.0(7) ?
C7 C1 C5 C4 177.7(5) ?
C9 S1 C6 C7 0.8(4) ?
C9 S1 C6 C14 -177.8(4) ?
C14 C6 C7 C8 177.3(5) ?
S1 C6 C7 C8 -1.1(6) ?
C14 C6 C7 C1 1.6(8) ?
S1 C6 C7 C1 -176.8(4) ?
C2 C1 C7 C6 -49.6(8) ?
C5 C1 C7 C6 125.8(5) ?
C2 C1 C7 C8 135.2(6) y
C5 C1 C7 C8 -49.4(7) ?
C6 C7 C8 C9 1.0(7) ?
C1 C7 C8 C9 176.7(5) ?
C7 C8 C9 C10 -179.1(5) ?
C7 C8 C9 S1 -0.4(6) ?
C6 S1 C9 C8 -0.2(4) ?
C6 S1 C9 C10 178.4(5) ?
C8 C9 C10 C11 174.9(5) ?
S1 C9 C10 C11 -3.6(9) ?
C9 C10 C11 C13 1.0(10) ?
C9 C10 C11 C12 -179.0(5) ?
C18 S2 C15 C16 0.2(4) ?
C18 S2 C15 C19 -176.7(5) ?
C19 C15 C16 C17 175.9(5) ?
S2 C15 C16 C17 -0.5(6) ?
C19 C15 C16 C2 -0.7(9) ?
S2 C15 C16 C2 -177.1(4) ?
C1 C2 C16 C15 -47.4(8) ?
C3 C2 C16 C15 131.3(5) ?
C1 C2 C16 C17 136.4(6) y
C3 C2 C16 C17 -44.9(7) ?
C15 C16 C17 C18 0.8(7) ?
C2 C16 C17 C18 177.4(5) ?
C16 C17 C18 C20 178.5(6) ?
C16 C17 C18 S2 -0.7(6) ?
C15 S2 C18 C17 0.3(4) ?
C15 S2 C18 C20 -178.9(5) ?

loop_
_cod_related_entry_id
_cod_related_entry_database
_cod_related_entry_code
1 ChemSpider 21128278
